data_7238823
loop_
_publ_author_name
'He, Chunlin'
'Zhang, Jiaheng'
'Parrish, Damon A.'
'Shreeve, Jean'ne M.'

_publ_section_title
;
 4-Chloro-3,5-dinitropyrazole: a precursor for promising insensitive
 energetic compounds
;
_journal_issue 8
_journal_name_full 'Journal of Materials Chemistry A'
_journal_page_first 2863
_journal_paper_doi 10.1039/c2ta01359b
_journal_volume 1
_journal_year 2013
_chemical_formula_moiety 'C4 H3 N5 O3'
_chemical_formula_sum 'C4 H3 N5 O3'
_chemical_formula_weight 169.11
_space_group_IT_number 14
_space_group_name_Hall '-P 2yn'
_space_group_name_H-M_alt 'P 1 21/n 1'
_symmetry_cell_setting monoclinic
_symmetry_space_group_name_H-M 'P 1 21/n 1'
_atom_sites_solution_hydrogens geom
_atom_sites_solution_primary direct
_atom_sites_solution_secondary difmap
_audit_creation_date 2012-09-17
_audit_creation_method 'from SHELXTL CIF, local template and enCIFer'
_cell_angle_alpha 90.00
_cell_angle_beta 98.504(6)
_cell_angle_gamma 90.00
_cell_formula_units_Z 4
_cell_length_a 8.7709(12)
_cell_length_b 5.7826(8)
_cell_length_c 13.3180(18)
_cell_measurement_temperature 293(2)
_cell_volume 668.04(16)
_computing_cell_refinement 'Bruker APEX2 v2010.3-0 (Bruker, 2009)'
_computing_data_collection 'Bruker APEX2 v2010.3-0 (Bruker, 2009)'
_computing_data_reduction
;
Bruker SAINT v7.68A (Bruker, 2009), Bruker XPREP v2008/2 (Bruker, 2008)
;
_computing_molecular_graphics 'Bruker SHELXTL v2008/4 (Bruker, 2008)'
_computing_publication_material 'Bruker SHELXTL v2008/4 (Bruker, 2008)'
_computing_structure_refinement 'Bruker SHELXTL v2008/4 (Bruker, 2008)'
_computing_structure_solution 'Bruker SHELXTL v2008/4 (Bruker, 2008)'
_diffrn_ambient_temperature 293(2)
_diffrn_measured_fraction_theta_full 0.988
_diffrn_measured_fraction_theta_max 0.988
_diffrn_measurement_device_type 'Bruker SMART APEX II CCD'
_diffrn_measurement_method '\w scans'
_diffrn_radiation_monochromator graphite
_diffrn_radiation_source 'fine focus sealed tube'
_diffrn_radiation_type MoK\a
_diffrn_radiation_wavelength 0.71073
_diffrn_reflns_av_R_equivalents 0.0482
_diffrn_reflns_av_sigmaI/netI 0.0458
_diffrn_reflns_limit_h_max 10
_diffrn_reflns_limit_h_min -10
_diffrn_reflns_limit_k_max 7
_diffrn_reflns_limit_k_min -7
_diffrn_reflns_limit_l_max 15
_diffrn_reflns_limit_l_min -16
_diffrn_reflns_number 6049
_diffrn_reflns_theta_full 26.55
_diffrn_reflns_theta_max 26.55
_diffrn_reflns_theta_min 2.61
_exptl_absorpt_coefficient_mu 0.146
_exptl_absorpt_correction_T_max 0.9985
_exptl_absorpt_correction_T_min 0.9549
_exptl_absorpt_correction_type multi-scan
_exptl_absorpt_process_details 'SADABS v2008/1 (Bruker, 2008)'
_exptl_crystal_colour yellow
_exptl_crystal_density_diffrn 1.681
_exptl_crystal_density_method 'not measured'
_exptl_crystal_description plate
_exptl_crystal_F_000 344
_exptl_crystal_size_max 0.32
_exptl_crystal_size_mid 0.08
_exptl_crystal_size_min 0.01
_refine_diff_density_max 0.154
_refine_diff_density_min -0.149
_refine_diff_density_rms 0.041
_refine_ls_extinction_method none
_refine_ls_goodness_of_fit_ref 1.022
_refine_ls_hydrogen_treatment constr
_refine_ls_matrix_type full
_refine_ls_number_parameters 110
_refine_ls_number_reflns 1375
_refine_ls_number_restraints 0
_refine_ls_restrained_S_all 1.022
_refine_ls_R_factor_all 0.0989
_refine_ls_R_factor_gt 0.0422
_refine_ls_shift/su_max 0.000
_refine_ls_shift/su_mean 0.000
_refine_ls_structure_factor_coef Fsqd
_refine_ls_weighting_details 'calc w=1/[\s^2^(Fo^2^)+(0.0454P)^2^+0.0181P] where P=(Fo^2^+2Fc^2^)/3'
_refine_ls_weighting_scheme calc
_refine_ls_wR_factor_gt 0.0848
_refine_ls_wR_factor_ref 0.1037
_reflns_number_gt 804
_reflns_number_total 1375
_reflns_threshold_expression I>2\s(I)
_cod_data_source_file c2ta01359b.txt
_cod_data_source_block shrv212
_cod_depositor_comments
;
The following automatic conversions were performed:

data item '_symmetry_cell_setting' value 'Monoclinic' was changed to
'monoclinic' in accordance with the
/home/saulius/struct/COD-crude-data/automatic-downloads/DataCite-retrospective/RSC/depositions/lib/dictionaries/cif_core.dic
dictionary named 'cif_core.dic' version 2.4.2 last updated on
2011-04-26.

Automatic conversion script
Id: cif_fix_values 6909 2019-04-08 15:41:33Z antanas 
;
_cod_original_sg_symbol_H-M P2(1)/n
_cod_database_code 7238823

loop_
_symmetry_equiv_pos_as_xyz
'x, y, z'
'-x+1/2, y+1/2, -z+1/2'
'-x, -y, -z'
'x-1/2, -y-1/2, z-1/2'

loop_
_atom_site_label
_atom_site_type_symbol
_atom_site_fract_x
_atom_site_fract_y
_atom_site_fract_z
_atom_site_U_iso_or_equiv
_atom_site_adp_type
_atom_site_occupancy
_atom_site_symmetry_multiplicity
_atom_site_calc_flag
_atom_site_refinement_flags
N1 N 0.01297(18) 0.5744(3) 0.34324(14) 0.0424(5) Uani 1 1 d .
N2 N 0.1495(2) 0.6662(3) 0.32542(14) 0.0451(5) Uani 1 1 d .
C3 C 0.2547(2) 0.5218(4) 0.36492(16) 0.0407(6) Uani 1 1 d .
C4 C 0.1913(2) 0.3308(4) 0.40958(17) 0.0413(6) Uani 1 1 d .
C5 C 0.0262(3) 0.3652(4) 0.39453(17) 0.0433(6) Uani 1 1 d .
C6 C -0.1309(2) 0.6922(4) 0.3074(2) 0.0572(7) Uani 1 1 d .
H6A H -0.1227 0.8517 0.3274 0.086 Uiso 1 1 calc R
H6B H -0.2131 0.6206 0.3363 0.086 Uiso 1 1 calc R
H6C H -0.1522 0.6822 0.2347 0.086 Uiso 1 1 calc R
N7 N 0.4145(2) 0.5632(4) 0.36142(15) 0.0486(5) Uani 1 1 d .
O8 O 0.45358(19) 0.7421(3) 0.32389(14) 0.0721(6) Uani 1 1 d .
O9 O 0.50362(17) 0.4123(3) 0.39812(13) 0.0623(5) Uani 1 1 d .
N10 N 0.2632(2) 0.1533(3) 0.45830(15) 0.0476(5) Uani 1 1 d .
N11 N 0.3195(2) 0.0020(4) 0.50070(19) 0.0663(7) Uani 1 1 d .
O12 O -0.07960(19) 0.2522(3) 0.41913(13) 0.0598(5) Uani 1 1 d .

loop_
_atom_site_aniso_label
_atom_site_aniso_U_11
_atom_site_aniso_U_22
_atom_site_aniso_U_33
_atom_site_aniso_U_23
_atom_site_aniso_U_13
_atom_site_aniso_U_12
N1 0.0327(10) 0.0421(11) 0.0519(12) 0.0002(9) 0.0046(8) -0.0004(8)
N2 0.0411(11) 0.0426(11) 0.0506(13) 0.0007(9) 0.0040(9) -0.0048(8)
C3 0.0351(12) 0.0449(13) 0.0415(14) 0.0013(10) 0.0040(10) -0.0014(10)
C4 0.0401(13) 0.0378(12) 0.0454(14) 0.0027(10) 0.0041(11) 0.0024(9)
C5 0.0442(14) 0.0419(13) 0.0437(14) -0.0033(11) 0.0067(11) -0.0015(10)
C6 0.0410(14) 0.0541(15) 0.0755(19) 0.0024(12) 0.0055(13) 0.0050(11)
N7 0.0412(12) 0.0589(13) 0.0449(12) 0.0036(10) 0.0038(9) -0.0011(10)
O8 0.0511(11) 0.0825(14) 0.0827(15) 0.0290(11) 0.0101(10) -0.0137(9)
O9 0.0439(10) 0.0741(12) 0.0680(13) 0.0108(10) 0.0058(8) 0.0117(9)
N10 0.0433(11) 0.0439(12) 0.0555(13) 0.0000(10) 0.0068(10) -0.0014(9)
N11 0.0542(13) 0.0538(14) 0.0889(19) 0.0183(13) 0.0039(12) 0.0024(10)
O12 0.0492(10) 0.0554(11) 0.0767(13) 0.0068(9) 0.0158(9) -0.0102(8)

loop_
_atom_type_symbol
_atom_type_description
_atom_type_scat_dispersion_real
_atom_type_scat_dispersion_imag
_atom_type_scat_source
C C 0.0033 0.0016 'International Tables Vol C Tables 4.2.6.8 and 6.1.1.4'
H H 0.0000 0.0000 'International Tables Vol C Tables 4.2.6.8 and 6.1.1.4'
N N 0.0061 0.0033 'International Tables Vol C Tables 4.2.6.8 and 6.1.1.4'
O O 0.0106 0.0060 'International Tables Vol C Tables 4.2.6.8 and 6.1.1.4'

loop_
_geom_angle_atom_site_label_1
_geom_angle_atom_site_label_2
_geom_angle_atom_site_label_3
_geom_angle
N2 N1 C5 114.47(17)
N2 N1 C6 120.27(19)
C5 N1 C6 125.24(18)
C3 N2 N1 105.64(17)
N2 C3 C4 112.02(19)
N2 C3 N7 121.40(19)
C4 C3 N7 126.59(19)
N10 C4 C3 128.8(2)
N10 C4 C5 124.71(19)
C3 C4 C5 106.49(17)
O12 C5 N1 126.1(2)
O12 C5 C4 132.5(2)
N1 C5 C4 101.37(18)
N1 C6 H6A 109.5
N1 C6 H6B 109.5
H6A C6 H6B 109.5
N1 C6 H6C 109.5
H6A C6 H6C 109.5
H6B C6 H6C 109.5
O8 N7 O9 124.52(19)
O8 N7 C3 119.46(19)
O9 N7 C3 116.0(2)
N11 N10 C4 177.7(2)

loop_
_geom_bond_atom_site_label_1
_geom_bond_atom_site_label_2
_geom_bond_distance
N1 N2 1.363(2)
N1 C5 1.386(3)
N1 C6 1.451(3)
N2 C3 1.297(3)
C3 C4 1.407(3)
C3 N7 1.429(3)
C4 N10 1.323(3)
C4 C5 1.446(3)
C5 O12 1.218(2)
C6 H6A 0.9600
C6 H6B 0.9600
C6 H6C 0.9600
N7 O8 1.220(2)
N7 O9 1.224(2)
N10 N11 1.116(2)

loop_
_geom_torsion_atom_site_label_1
_geom_torsion_atom_site_label_2
_geom_torsion_atom_site_label_3
_geom_torsion_atom_site_label_4
_geom_torsion
C5 N1 N2 C3 -0.5(2)
C6 N1 N2 C3 -179.2(2)
N1 N2 C3 C4 0.2(2)
N1 N2 C3 N7 -179.44(18)
N2 C3 C4 N10 -178.5(2)
N7 C3 C4 N10 1.1(4)
N2 C3 C4 C5 0.2(3)
N7 C3 C4 C5 179.8(2)
N2 N1 C5 O12 179.6(2)
C6 N1 C5 O12 -1.8(4)
N2 N1 C5 C4 0.6(2)
C6 N1 C5 C4 179.2(2)
N10 C4 C5 O12 -0.6(4)
C3 C4 C5 O12 -179.3(2)
N10 C4 C5 N1 178.3(2)
C3 C4 C5 N1 -0.5(2)
N2 C3 N7 O8 2.8(3)
C4 C3 N7 O8 -176.8(2)
N2 C3 N7 O9 -177.7(2)
C4 C3 N7 O9 2.7(3)
C3 C4 N10 N11 163(6)
C5 C4 N10 N11 -15(6)
